data_4024991
loop_
_publ_author_name
'Jarugu Narasimha Moorthy'
'Palani Natarajan'
'Paloth Venugopalan'

_publ_contact_author_address
;Departmet of chemistry
Indian Institute of Technology - Kanpur
Kanpur - 208 016
INDIA
;
_publ_contact_author_email moorthy@iitk.ac.in
_publ_contact_author_fax +915122597436
_publ_contact_author_name 'Prof. J. N. Moorthy'
_publ_contact_author_phone +915122597498
_publ_section_title
;
Abundant Lattice Inclusion Phenomenon with Sterically Hindered and
Inherently Shape-Selective Tetraarylpyrenes
;
_journal_name_full 'Journal of Organic Chemistry'
_journal_page_first 8566
_journal_page_last 8577
_journal_paper_doi 10.1021/jo901465f
_journal_volume 74
_journal_year 2009
_chemical_formula_moiety 'C52 H50 O4, C12 H22 Cl2, 2(C6 H11 Cl)'
_chemical_formula_sum 'C76 H94 Cl4 O4'
_chemical_formula_weight 1213.31
_chemical_name_common tetra(2,6-dimethyl-4-methoxyphenyl)pyrene
_chemical_name_systematic
;
 tetra(2,6-dimethyl-4-methoxyphenyl)pyrene
;
_space_group_IT_number 15
_symmetry_cell_setting monoclinic
_symmetry_Int_Tables_number 15
_symmetry_space_group_name_Hall '-C 2yc'
_symmetry_space_group_name_H-M 'C 1 2/c 1'
_atom_sites_solution_hydrogens geom
_atom_sites_solution_primary direct
_atom_sites_solution_secondary difmap
_audit_creation_method SHELXL-97
_cell_angle_alpha 90.00
_cell_angle_beta 120.837(8)
_cell_angle_gamma 90.00
_cell_formula_units_Z 4
_cell_length_a 35.020(9)
_cell_length_b 10.610(2)
_cell_length_c 21.237(7)
_cell_measurement_reflns_used 2390
_cell_measurement_temperature 100(2)
_cell_measurement_theta_max 23.08
_cell_measurement_theta_min 2.48
_cell_volume 6775(3)
_computing_cell_refinement 'Bruker SAINT'
_computing_data_collection 'Bruker APEX'
_computing_data_reduction 'Bruker SAINT'
_computing_molecular_graphics 'SHELXL 5.1, XP (Sheldrick, 1994)'
_computing_publication_material SHELXS-97
_computing_structure_refinement 'SHELXL-97 (Sheldrick, 2008)'
_computing_structure_solution 'SHELXS-97 (Sheldrick, 2008)'
_diffrn_ambient_temperature 100(2)
_diffrn_measured_fraction_theta_full 0.984
_diffrn_measured_fraction_theta_max 0.984
_diffrn_measurement_device_type 'Bruker SMART APEX'
_diffrn_measurement_method 'phi and omega scans'
_diffrn_radiation_monochromator graphite
_diffrn_radiation_source 'fine-focus sealed tube'
_diffrn_radiation_type MoK\a
_diffrn_radiation_wavelength 0.71073
_diffrn_reflns_av_R_equivalents 0.0746
_diffrn_reflns_av_sigmaI/netI 0.0822
_diffrn_reflns_limit_h_max 41
_diffrn_reflns_limit_h_min -41
_diffrn_reflns_limit_k_max 12
_diffrn_reflns_limit_k_min -10
_diffrn_reflns_limit_l_max 25
_diffrn_reflns_limit_l_min -25
_diffrn_reflns_number 16562
_diffrn_reflns_theta_full 25.00
_diffrn_reflns_theta_max 25.00
_diffrn_reflns_theta_min 2.04
_exptl_absorpt_coefficient_mu 0.223
_exptl_absorpt_correction_type none
_exptl_crystal_colour 'color less'
_exptl_crystal_density_diffrn 1.190
_exptl_crystal_density_method 'not measured'
_exptl_crystal_description needles
_exptl_crystal_F_000 2600
_exptl_crystal_size_max 0.2
_exptl_crystal_size_mid 0.1
_exptl_crystal_size_min 0.1
_refine_diff_density_max 0.606
_refine_diff_density_min -0.394
_refine_diff_density_rms 0.062
_refine_ls_extinction_method none
_refine_ls_goodness_of_fit_ref 1.044
_refine_ls_hydrogen_treatment constr
_refine_ls_matrix_type full
_refine_ls_number_parameters 507
_refine_ls_number_reflns 5869
_refine_ls_number_restraints 40
_refine_ls_restrained_S_all 1.051
_refine_ls_R_factor_all 0.1246
_refine_ls_R_factor_gt 0.0791
_refine_ls_shift/su_max 0.001
_refine_ls_shift/su_mean 0.000
_refine_ls_structure_factor_coef Fsqd
_refine_ls_weighting_details 'calc w=1/[\s^2^(Fo^2^)+(0.1140P)^2^+0.0000P] where P=(Fo^2^+2Fc^2^)/3'
_refine_ls_weighting_scheme calc
_refine_ls_wR_factor_gt 0.1931
_refine_ls_wR_factor_ref 0.2149
_reflns_number_gt 3576
_reflns_number_total 5869
_reflns_threshold_expression >2sigma(I)
_cod_data_source_file jo901465f_si_001_11.cif
_cod_data_source_block H2.G7
_cod_depositor_comments
;
The following automatic conversions were performed:
'_symmetry_cell_setting' value 'Monoclinic' changed to 'monoclinic'
according to '/home/saulius/struct/CIF-dictionaries/cif_core.dic'
dictionary named 'cif_core.dic' version 2.4.1 from 2010-06-29.

Automatic conversion script
Id: cif_fix_enum 1527 2010-12-29 10:47:43Z saulius 
;
_cod_original_sg_symbol_H-M 'C 2/c '
_cod_database_code 4024991

loop_
_symmetry_equiv_pos_as_xyz
'x, y, z'
'-x, y, -z+1/2'
'x+1/2, y+1/2, z'
'-x+1/2, y+1/2, -z+1/2'
'-x, -y, -z'
'x, -y, z-1/2'
'-x+1/2, -y+1/2, -z'
'x+1/2, -y+1/2, z-1/2'

loop_
_atom_site_label
_atom_site_type_symbol
_atom_site_fract_x
_atom_site_fract_y
_atom_site_fract_z
_atom_site_U_iso_or_equiv
_atom_site_adp_type
_atom_site_occupancy
_atom_site_symmetry_multiplicity
_atom_site_calc_flag
_atom_site_refinement_flags
_atom_site_disorder_assembly
_atom_site_disorder_group
Cl1 Cl 0.85563(9) 1.0788(2) 0.38351(19) 0.1196(17) Uani 1 1 d . . .
C51 C 0.8907(2) 0.9794(6) 0.4565(4) 0.067(2) Uani 1 1 d . . .
H51A H 0.9049 1.0334 0.5014 0.080 Uiso 1 1 calc R . .
C52 C 0.8643(3) 0.8770(13) 0.4698(8) 0.107(5) Uani 1 1 d . . .
H52A H 0.8458 0.9184 0.4868 0.128 Uiso 1 1 calc R . .
H52B H 0.8439 0.8350 0.4226 0.128 Uiso 1 1 calc R . .
C53 C 0.8909(3) 0.7842(9) 0.5216(6) 0.078(3) Uani 1 1 d . . .
H53A H 0.8714 0.7149 0.5195 0.094 Uiso 1 1 calc R . .
H53B H 0.9049 0.8218 0.5712 0.094 Uiso 1 1 calc R . .
C54 C 0.9264(4) 0.7300(9) 0.5116(6) 0.073(3) Uani 1 1 d . . .
H54A H 0.9129 0.6787 0.4663 0.087 Uiso 1 1 calc R . .
H54B H 0.9456 0.6743 0.5535 0.087 Uiso 1 1 calc R . .
C55 C 0.9538(3) 0.8337(10) 0.5066(8) 0.063(3) Uani 1 1 d . . .
H55A H 0.9703 0.8768 0.5547 0.076 Uiso 1 1 calc R . .
H55B H 0.9759 0.7961 0.4964 0.076 Uiso 1 1 calc R . .
C56 C 0.9274(3) 0.9287(9) 0.4493(5) 0.064(3) Uani 1 1 d . . .
H56A H 0.9471 0.9987 0.4529 0.077 Uiso 1 1 calc R . .
H56B H 0.9151 0.8895 0.4003 0.077 Uiso 1 1 calc R . .
C65 C 1.2701(3) 1.0832(12) 0.3768(7) 0.114(5) Uani 0.519(6) 1 d PD B 3
H65A H 1.2796 1.1712 0.3926 0.137 Uiso 0.519(6) 1 calc PR B 3
H65B H 1.2452 1.0642 0.3848 0.137 Uiso 0.519(6) 1 calc PR B 3
Cl2 Cl 1.2740(3) 0.7519(12) 0.4168(6) 0.366(7) Uani 0.519(6) 1 d PD B 3
C66 C 1.3084(5) 0.9954(17) 0.4234(7) 0.33(2) Uani 0.519(6) 1 d PD B 3
H66A H 1.3356 1.0304 0.4266 0.391 Uiso 0.519(6) 1 calc PR B 3
H66B H 1.3133 0.9946 0.4736 0.391 Uiso 0.519(6) 1 calc PR B 3
C61 C 1.3029(4) 0.8618(12) 0.3967(8) 0.45(4) Uani 0.519(6) 1 d PD B 3
H61A H 1.3339 0.8279 0.4210 0.546 Uiso 0.519(6) 1 calc PR B 3
C63 C 1.2456(6) 0.9349(15) 0.2690(6) 0.37(3) Uani 0.519(6) 1 d PD B 3
H63A H 1.2378 0.9322 0.2172 0.448 Uiso 0.519(6) 1 calc PR B 3
H63B H 1.2199 0.9017 0.2713 0.448 Uiso 0.519(6) 1 calc PR B 3
C64 C 1.2538(7) 1.0711(14) 0.2951(7) 0.66(6) Uani 0.519(6) 1 d PD B 3
H64A H 1.2258 1.1194 0.2667 0.786 Uiso 0.519(6) 1 calc PR B 3
H64B H 1.2762 1.1085 0.2855 0.786 Uiso 0.519(6) 1 calc PR B 3
C62 C 1.2857(7) 0.8504(13) 0.3145(9) 0.165(11) Uani 0.519(6) 1 d PD B 3
H62A H 1.3098 0.8738 0.3053 0.198 Uiso 0.519(6) 1 calc PR B 3
H62B H 1.2774 0.7617 0.2990 0.198 Uiso 0.519(6) 1 calc PR B 3
Cl2A Cl 1.26881(8) 0.7776(3) 0.47668(19) 0.0938(15) Uani 0.481(6) 1 d PD . 4
C61A C 1.2888(2) 0.8472(6) 0.4228(3) 0.063(3) Uani 0.481(6) 1 d PD B 4
H61B H 1.3211 0.8260 0.4457 0.075 Uiso 0.481(6) 1 calc PR B 4
C66A C 1.2844(3) 0.9891(6) 0.4220(4) 0.061(3) Uani 0.481(6) 1 d PD B 4
H66C H 1.3027 1.0219 0.4726 0.073 Uiso 0.481(6) 1 calc PR B 4
H66D H 1.2531 1.0117 0.4038 0.073 Uiso 0.481(6) 1 calc PR B 4
C63A C 1.2778(6) 0.8549(10) 0.2946(6) 0.141(11) Uani 0.481(6) 1 d PD B 4
H63C H 1.2592 0.8226 0.2439 0.169 Uiso 0.481(6) 1 calc PR B 4
H63D H 1.3092 0.8334 0.3118 0.169 Uiso 0.481(6) 1 calc PR B 4
C64A C 1.2729(3) 0.9991(9) 0.2946(4) 0.087(4) Uani 0.481(6) 1 d PD B 4
H64C H 1.2838 1.0381 0.2643 0.105 Uiso 0.481(6) 1 calc PR B 4
H64D H 1.2411 1.0213 0.2727 0.105 Uiso 0.481(6) 1 calc PR B 4
C65A C 1.2995(3) 1.0509(7) 0.3729(4) 0.081(3) Uani 0.481(6) 1 d PD B 4
H65C H 1.2952 1.1432 0.3721 0.097 Uiso 0.481(6) 1 calc PR B 4
H65D H 1.3315 1.0344 0.3934 0.097 Uiso 0.481(6) 1 calc PR B 4
C62A C 1.2638(3) 0.7921(7) 0.3442(4) 0.095(4) Uani 0.481(6) 1 d PD B 4
H62C H 1.2698 0.7005 0.3466 0.114 Uiso 0.481(6) 1 calc PR B 4
H62D H 1.2314 0.8036 0.3229 0.114 Uiso 0.481(6) 1 calc PR B 4
O1 O 1.11683(7) 0.99417(19) 0.34205(12) 0.0444(6) Uani 1 1 d . . .
O2 O 0.78870(7) 0.3280(2) 0.08065(11) 0.0528(7) Uani 1 1 d . . .
C1 C 0.92901(9) 0.3809(3) 0.41382(15) 0.0294(7) Uani 1 1 d . . .
H1 H 0.9031 0.3471 0.3727 0.035 Uiso 1 1 calc R . .
C2 C 0.95566(8) 0.4689(3) 0.40184(14) 0.0275(7) Uani 1 1 d . . .
C3 C 0.94477(9) 0.5078(3) 0.33092(14) 0.0272(6) Uani 1 1 d . . .
C4 C 0.97261(8) 0.5902(3) 0.32316(14) 0.0296(7) Uani 1 1 d . . .
H4 H 0.9653 0.6136 0.2751 0.035 Uiso 1 1 calc R . .
C5 C 1.01108(9) 0.6408(3) 0.38270(14) 0.0281(6) Uani 1 1 d . . .
C6 C 1.02206(8) 0.6047(3) 0.45418(14) 0.0270(6) Uani 1 1 d . . .
C7 C 1.06039(9) 0.6553(3) 0.51851(14) 0.0286(7) Uani 1 1 d . . .
H7 H 1.0785 0.7154 0.5129 0.034 Uiso 1 1 calc R . .
C8 C 0.99449(8) 0.5185(2) 0.46376(14) 0.0252(6) Uani 1 1 d . . .
C9 C 0.90326(9) 0.4608(3) 0.26460(14) 0.0292(7) Uani 1 1 d . . .
C10 C 0.86399(9) 0.5320(3) 0.23603(15) 0.0324(7) Uani 1 1 d . . .
C11 C 0.82536(9) 0.4895(3) 0.17453(16) 0.0374(8) Uani 1 1 d . . .
H11 H 0.7989 0.5379 0.1550 0.045 Uiso 1 1 calc R . .
C12 C 0.82527(10) 0.3773(3) 0.14167(15) 0.0387(8) Uani 1 1 d . . .
C13 C 0.86396(9) 0.3065(3) 0.16940(15) 0.0357(7) Uani 1 1 d . . .
H13 H 0.8638 0.2300 0.1461 0.043 Uiso 1 1 calc R . .
C14 C 0.90296(9) 0.3473(3) 0.23128(15) 0.0317(7) Uani 1 1 d . . .
C15 C 0.94487(10) 0.2694(3) 0.26128(17) 0.0440(8) Uani 1 1 d . . .
H15A H 0.9378 0.1876 0.2363 0.066 Uiso 1 1 calc R . .
H15B H 0.9575 0.2561 0.3140 0.066 Uiso 1 1 calc R . .
H15C H 0.9665 0.3138 0.2530 0.066 Uiso 1 1 calc R . .
C16 C 0.86363(10) 0.6538(3) 0.27303(17) 0.0423(8) Uani 1 1 d . . .
H16A H 0.8337 0.6904 0.2467 0.063 Uiso 1 1 calc R . .
H16B H 0.8849 0.7132 0.2724 0.063 Uiso 1 1 calc R . .
H16C H 0.8721 0.6364 0.3239 0.063 Uiso 1 1 calc R . .
C17 C 0.74791(11) 0.3940(4) 0.0530(2) 0.0752(13) Uani 1 1 d . . .
H17A H 0.7392 0.3946 0.0901 0.113 Uiso 1 1 calc R . .
H17B H 0.7248 0.3520 0.0086 0.113 Uiso 1 1 calc R . .
H17C H 0.7516 0.4808 0.0413 0.113 Uiso 1 1 calc R . .
C18 C 1.03940(9) 0.7303(3) 0.37062(14) 0.0289(7) Uani 1 1 d . . .
C19 C 1.08024(9) 0.6921(3) 0.37993(14) 0.0298(7) Uani 1 1 d . . .
C20 C 1.10683(9) 0.7780(3) 0.37077(15) 0.0315(7) Uani 1 1 d . . .
H20 H 1.1346 0.7519 0.3773 0.038 Uiso 1 1 calc R . .
C21 C 1.09289(9) 0.9025(3) 0.35202(15) 0.0337(7) Uani 1 1 d . . .
C22 C 1.05206(9) 0.9387(3) 0.34119(15) 0.0339(7) Uani 1 1 d . . .
H22 H 1.0424 1.0231 0.3269 0.041 Uiso 1 1 calc R . .
C23 C 1.02512(9) 0.8565(3) 0.35045(15) 0.0313(7) Uani 1 1 d . . .
C24 C 0.98163(9) 0.8993(3) 0.34178(17) 0.0405(8) Uani 1 1 d . . .
H24A H 0.9774 0.9892 0.3296 0.061 Uiso 1 1 calc R . .
H24B H 0.9821 0.8852 0.3878 0.061 Uiso 1 1 calc R . .
H24C H 0.9572 0.8512 0.3023 0.061 Uiso 1 1 calc R . .
C25 C 1.09554(10) 0.5582(3) 0.39953(17) 0.0379(7) Uani 1 1 d . . .
H25A H 1.1218 0.5445 0.3952 0.057 Uiso 1 1 calc R . .
H25B H 1.0717 0.5012 0.3661 0.057 Uiso 1 1 calc R . .
H25C H 1.1032 0.5415 0.4501 0.057 Uiso 1 1 calc R . .
C26 C 1.15941(11) 0.9601(3) 0.3534(2) 0.0546(10) Uani 1 1 d . . .
H26A H 1.1782 0.9283 0.4035 0.082 Uiso 1 1 calc R . .
H26B H 1.1734 1.0343 0.3463 0.082 Uiso 1 1 calc R . .
H26C H 1.1558 0.8945 0.3183 0.082 Uiso 1 1 calc R . .

loop_
_atom_site_aniso_label
_atom_site_aniso_U_11
_atom_site_aniso_U_22
_atom_site_aniso_U_33
_atom_site_aniso_U_23
_atom_site_aniso_U_13
_atom_site_aniso_U_12
Cl1 0.0790(16) 0.0793(16) 0.117(2) 0.0173(15) -0.0095(15) 0.0002(12)
C51 0.055(4) 0.054(4) 0.075(5) 0.000(4) 0.021(3) 0.011(3)
C52 0.058(5) 0.132(10) 0.145(11) -0.048(9) 0.062(7) -0.021(5)
C53 0.106(7) 0.069(6) 0.082(6) -0.018(5) 0.065(6) -0.029(5)
C54 0.092(8) 0.065(6) 0.078(7) 0.004(5) 0.057(7) -0.003(5)
C55 0.050(4) 0.053(6) 0.101(8) 0.005(5) 0.049(5) 0.001(4)
C56 0.063(6) 0.072(6) 0.047(6) 0.002(5) 0.021(6) -0.009(5)
C65 0.035(5) 0.178(13) 0.131(11) 0.021(9) 0.045(6) -0.012(6)
Cl2 0.271(9) 0.520(18) 0.252(11) 0.108(10) 0.095(7) -0.149(10)
C66 0.115(17) 0.55(6) 0.14(2) -0.10(3) -0.065(14) 0.00(2)
C61 0.139(17) 1.05(12) 0.16(2) -0.22(4) 0.067(16) -0.32(4)
C63 0.19(2) 0.65(7) 0.25(3) 0.35(4) 0.09(2) 0.06(3)
C64 0.68(12) 0.45(8) 0.98(15) 0.06(8) 0.53(11) -0.33(8)
C62 0.20(2) 0.16(2) 0.143(17) -0.071(13) 0.095(18) -0.054(15)
Cl2A 0.0693(16) 0.078(2) 0.113(3) 0.0335(15) 0.0315(15) 0.0056(12)
C61A 0.028(4) 0.061(6) 0.075(6) 0.016(4) 0.008(4) -0.020(3)
C66A 0.031(5) 0.097(8) 0.048(6) -0.012(5) 0.016(5) -0.003(4)
C63A 0.127(14) 0.25(3) 0.041(7) -0.019(9) 0.039(8) -0.107(16)
C64A 0.068(6) 0.101(9) 0.088(8) -0.010(6) 0.036(6) -0.034(6)
C65A 0.042(6) 0.107(8) 0.061(6) -0.001(6) 0.003(5) -0.011(5)
C62A 0.090(7) 0.109(9) 0.063(7) -0.026(6) 0.023(6) -0.056(6)
O1 0.0468(12) 0.0344(12) 0.0611(15) 0.0051(10) 0.0343(11) -0.0055(10)
O2 0.0397(12) 0.0579(15) 0.0367(13) -0.0176(11) 0.0023(10) -0.0082(11)
C1 0.0297(14) 0.0277(16) 0.0252(15) -0.0042(12) 0.0100(12) -0.0062(12)
C2 0.0298(14) 0.0276(16) 0.0221(15) -0.0016(11) 0.0110(12) 0.0002(11)
C3 0.0293(14) 0.0264(15) 0.0213(14) -0.0017(11) 0.0097(12) 0.0016(11)
C4 0.0334(14) 0.0312(16) 0.0203(14) 0.0030(11) 0.0110(12) -0.0019(12)
C5 0.0350(15) 0.0271(16) 0.0219(14) 0.0002(11) 0.0145(12) -0.0017(12)
C6 0.0305(14) 0.0269(16) 0.0216(14) -0.0023(11) 0.0119(12) -0.0034(11)
C7 0.0317(14) 0.0276(16) 0.0267(15) -0.0028(11) 0.0151(12) -0.0069(12)
C8 0.0284(13) 0.0246(15) 0.0200(13) -0.0021(11) 0.0105(11) -0.0010(11)
C9 0.0343(15) 0.0300(16) 0.0201(14) -0.0012(11) 0.0117(12) -0.0047(12)
C10 0.0342(15) 0.0356(17) 0.0247(15) -0.0042(12) 0.0132(13) -0.0036(13)
C11 0.0294(15) 0.0444(19) 0.0297(16) -0.0013(14) 0.0087(13) 0.0024(13)
C12 0.0376(16) 0.0428(19) 0.0255(16) -0.0093(13) 0.0087(13) -0.0100(14)
C13 0.0455(17) 0.0316(17) 0.0268(16) -0.0060(12) 0.0163(14) -0.0057(14)
C14 0.0377(15) 0.0300(16) 0.0243(15) -0.0006(12) 0.0138(13) -0.0028(12)
C15 0.0441(18) 0.0345(18) 0.0427(19) -0.0042(14) 0.0145(15) 0.0054(14)
C16 0.0371(16) 0.042(2) 0.0364(18) -0.0078(14) 0.0109(14) 0.0071(14)
C17 0.0364(19) 0.097(3) 0.053(2) -0.027(2) -0.0051(17) -0.005(2)
C18 0.0383(15) 0.0278(16) 0.0201(14) -0.0014(11) 0.0146(12) -0.0054(12)
C19 0.0346(15) 0.0309(16) 0.0212(14) -0.0004(11) 0.0123(12) -0.0026(12)
C20 0.0313(14) 0.0336(17) 0.0293(16) -0.0021(12) 0.0153(13) 0.0004(12)
C21 0.0397(16) 0.0298(17) 0.0301(16) -0.0027(12) 0.0169(13) -0.0079(13)
C22 0.0405(16) 0.0285(17) 0.0319(16) 0.0023(12) 0.0179(14) -0.0006(13)
C23 0.0380(15) 0.0308(16) 0.0235(15) 0.0009(12) 0.0147(13) -0.0025(13)
C24 0.0434(17) 0.0384(19) 0.0420(18) 0.0086(14) 0.0236(15) 0.0053(14)
C25 0.0453(17) 0.0318(17) 0.0392(18) 0.0029(13) 0.0235(15) 0.0003(14)
C26 0.053(2) 0.035(2) 0.087(3) -0.0042(17) 0.044(2) -0.0095(15)

loop_
_atom_type_symbol
_atom_type_description
_atom_type_scat_dispersion_real
_atom_type_scat_dispersion_imag
_atom_type_scat_source
C C 0.0033 0.0016 'International Tables Vol C Tables 4.2.6.8 and 6.1.1.4'
H H 0.0000 0.0000 'International Tables Vol C Tables 4.2.6.8 and 6.1.1.4'
Cl Cl 0.1484 0.1585 'International Tables Vol C Tables 4.2.6.8 and 6.1.1.4'
O O 0.0106 0.0060 'International Tables Vol C Tables 4.2.6.8 and 6.1.1.4'

loop_
_geom_angle_atom_site_label_1
_geom_angle_atom_site_label_2
_geom_angle_atom_site_label_3
_geom_angle
_geom_angle_site_symmetry_1
_geom_angle_site_symmetry_3
_geom_angle_publ_flag
C56 C51 C52 113.6(7) . . ?
C56 C51 Cl1 112.5(6) . . ?
C52 C51 Cl1 111.7(6) . . ?
C53 C52 C51 114.4(7) . . ?
C52 C53 C54 115.4(8) . . ?
C53 C54 C55 109.9(8) . . ?
C56 C55 C54 113.9(9) . . ?
C51 C56 C55 111.9(7) . . ?
C66 C65 C64 112.3(6) . . ?
C61 C66 C65 115.8(7) . . ?
C66 C61 C62 113.8(7) . . ?
C66 C61 Cl2 121.4(14) . . ?
C62 C61 Cl2 106.9(11) . . ?
C64 C63 C62 112.8(7) . . ?
C63 C64 C65 112.6(7) . . ?
C63 C62 C61 111.8(6) . . ?
C61A Cl2A Cl2A 165.7(3) . 7_766 ?
C66A C61A C62A 111.5(5) . . ?
C66A C61A Cl2A 110.5(5) . . ?
C62A C61A Cl2A 110.1(5) . . ?
C61A C66A C65A 111.4(5) . . ?
C62A C63A C64A 111.0(6) . . ?
C65A C64A C63A 110.5(6) . . ?
C64A C65A C66A 110.9(5) . . ?
C63A C62A C61A 112.0(5) . . ?
C21 O1 C26 117.6(2) . . ?
C12 O2 C17 117.1(3) . . ?
C7 C1 C2 121.9(2) 5_766 . ?
C3 C2 C8 119.0(2) . . ?
C3 C2 C1 122.4(2) . . ?
C8 C2 C1 118.6(2) . . ?
C4 C3 C2 119.4(2) . . ?
C4 C3 C9 120.2(2) . . ?
C2 C3 C9 120.4(2) . . ?
C3 C4 C5 123.2(3) . . ?
C4 C5 C6 118.2(2) . . ?
C4 C5 C18 120.5(2) . . ?
C6 C5 C18 121.3(2) . . ?
C5 C6 C8 119.9(2) . . ?
C5 C6 C7 121.7(2) . . ?
C8 C6 C7 118.4(2) . . ?
C1 C7 C6 121.4(3) 5_766 . ?
C6 C8 C2 120.3(2) . . ?
C6 C8 C8 120.1(3) . 5_766 ?
C2 C8 C8 119.6(3) . 5_766 ?
C14 C9 C10 119.6(2) . . ?
C14 C9 C3 121.0(2) . . ?
C10 C9 C3 119.3(2) . . ?
C11 C10 C9 119.8(3) . . ?
C11 C10 C16 120.1(3) . . ?
C9 C10 C16 120.1(2) . . ?
C12 C11 C10 120.3(3) . . ?
O2 C12 C11 124.4(3) . . ?
O2 C12 C13 115.4(3) . . ?
C11 C12 C13 120.2(3) . . ?
C12 C13 C14 120.3(3) . . ?
C13 C14 C9 119.7(3) . . ?
C13 C14 C15 119.9(3) . . ?
C9 C14 C15 120.4(2) . . ?
C19 C18 C23 119.5(2) . . ?
C19 C18 C5 120.9(2) . . ?
C23 C18 C5 119.5(2) . . ?
C20 C19 C18 120.1(3) . . ?
C20 C19 C25 119.5(3) . . ?
C18 C19 C25 120.5(2) . . ?
C19 C20 C21 120.1(3) . . ?
O1 C21 C22 116.1(3) . . ?
O1 C21 C20 124.4(3) . . ?
C22 C21 C20 119.5(3) . . ?
C23 C22 C21 121.9(3) . . ?
C22 C23 C18 118.9(3) . . ?
C22 C23 C24 121.2(3) . . ?
C18 C23 C24 119.9(3) . . ?

loop_
_geom_bond_atom_site_label_1
_geom_bond_atom_site_label_2
_geom_bond_distance
_geom_bond_site_symmetry_2
_geom_bond_publ_flag
Cl1 C51 1.753(5) . ?
C51 C56 1.471(12) . ?
C51 C52 1.546(14) . ?
C52 C53 1.413(15) . ?
C53 C54 1.478(12) . ?
C54 C55 1.501(11) . ?
C55 C56 1.483(14) . ?
C65 C66 1.512(7) . ?
C65 C64 1.528(7) . ?
Cl2 C61 1.735(7) . ?
C66 C61 1.502(7) . ?
C61 C62 1.532(7) . ?
C63 C64 1.521(7) . ?
C63 C62 1.524(7) . ?
Cl2A C61A 1.780(6) . ?
Cl2A Cl2A 2.097(7) 7_766 ?
C61A C66A 1.512(6) . ?
C61A C62A 1.547(6) . ?
C66A C65A 1.533(6) . ?
C63A C62A 1.527(7) . ?
C63A C64A 1.540(7) . ?
C64A C65A 1.533(6) . ?
O1 C21 1.369(3) . ?
O1 C26 1.429(4) . ?
O2 C12 1.375(3) . ?
O2 C17 1.420(4) . ?
C1 C7 1.343(4) 5_766 ?
C1 C2 1.432(4) . ?
C2 C3 1.413(4) . ?
C2 C8 1.422(4) . ?
C3 C4 1.381(4) . ?
C3 C9 1.499(4) . ?
C4 C5 1.398(4) . ?
C5 C6 1.414(4) . ?
C5 C18 1.488(4) . ?
C6 C8 1.418(4) . ?
C6 C7 1.441(4) . ?
C7 C1 1.343(4) 5_766 ?
C8 C8 1.436(5) 5_766 ?
C9 C14 1.395(4) . ?
C9 C10 1.405(4) . ?
C10 C11 1.389(4) . ?
C10 C16 1.515(4) . ?
C11 C12 1.379(4) . ?
C12 C13 1.389(4) . ?
C13 C14 1.392(4) . ?
C14 C15 1.511(4) . ?
C18 C19 1.400(4) . ?
C18 C23 1.417(4) . ?
C19 C20 1.386(4) . ?
C19 C25 1.499(4) . ?
C20 C21 1.395(4) . ?
C21 C22 1.381(4) . ?
C22 C23 1.371(4) . ?
C23 C24 1.507(4) . ?
